data_2018696
loop_
_publ_author_name
'Sonar, Vijayakumar N.'
'Parkin, Sean'
'Crooks, Peter A.'

_publ_section_title
;
 The effect of hydrogen bonding on the conformations of
 2-(1<i>H</i>-indol-3-yl)-2-oxoacetamide and
 2-(1<i>H</i>-indol-3-yl)-<i>N</i>,<i>N</i>-dimethyl-2-oxoacetamide
;
_journal_coeditor_code YP3017
_journal_issue 10
_journal_name_full 'Acta Crystallographica Section C'
_journal_page_first o405
_journal_page_last o407
_journal_paper_doi 10.1107/S0108270112038322
_journal_volume 68
_journal_year 2012
_chemical_formula_iupac 'C10 H8 N2 O2'
_chemical_formula_moiety 'C10 H8 N2 O2'
_chemical_formula_sum 'C10 H8 N2 O2'
_chemical_formula_weight 188.18
_chemical_name_systematic
;
2-(1<i>H</i>-indol-3-yl)-2-oxoacetamide
;
_space_group_IT_number 14
_symmetry_cell_setting monoclinic
_symmetry_space_group_name_Hall '-P 2ybc'
_symmetry_space_group_name_H-M 'P 1 21/c 1'
_atom_sites_solution_hydrogens geom
_atom_sites_solution_primary direct
_atom_sites_solution_secondary difmap
_audit_creation_method SHELXL97
_cell_angle_alpha 90.00
_cell_angle_beta 93.251(3)
_cell_angle_gamma 90.00
_cell_formula_units_Z 4
_cell_length_a 5.1253(4)
_cell_length_b 19.4363(14)
_cell_length_c 8.4953(6)
_cell_measurement_reflns_used 8721
_cell_measurement_temperature 90.0(2)
_cell_measurement_theta_max 68.95
_cell_measurement_theta_min 4.55
_cell_volume 844.91(11)
_computing_cell_refinement 'APEX2 (Bruker, 2006)'
_computing_data_collection 'APEX2 (Bruker, 2006)'
_computing_data_reduction 'APEX2 (Bruker, 2006)'
_computing_molecular_graphics 'XP in SHELXTL (Sheldrick, 2008)'
_computing_publication_material
;
SHELXL97 (Sheldrick, 2008) and local procedures
;
_computing_structure_refinement 'SHELXL97 (Sheldrick, 2008)'
_computing_structure_solution 'SHELXS97 (Sheldrick, 2008)'
_diffrn_ambient_temperature 90.0(2)
_diffrn_detector_area_resol_mean 18
_diffrn_measured_fraction_theta_full 0.964
_diffrn_measured_fraction_theta_max 0.964
_diffrn_measurement_device_type 'Bruker X8 Proteum'
_diffrn_measurement_method '\f and \w'
_diffrn_radiation_monochromator 'graded multilayer optics'
_diffrn_radiation_source 'fine-focus rotating anode'
_diffrn_radiation_type CuK\a
_diffrn_radiation_wavelength 1.54178
_diffrn_reflns_av_R_equivalents 0.0424
_diffrn_reflns_av_sigmaI/netI 0.0286
_diffrn_reflns_limit_h_max 6
_diffrn_reflns_limit_h_min -4
_diffrn_reflns_limit_k_max 23
_diffrn_reflns_limit_k_min -23
_diffrn_reflns_limit_l_max 10
_diffrn_reflns_limit_l_min -10
_diffrn_reflns_number 10887
_diffrn_reflns_theta_full 68.94
_diffrn_reflns_theta_max 68.94
_diffrn_reflns_theta_min 4.55
_diffrn_standards_number 0
_exptl_absorpt_coefficient_mu 0.880
_exptl_absorpt_correction_T_max 0.949
_exptl_absorpt_correction_T_min 0.744
_exptl_absorpt_correction_type multi-scan
_exptl_absorpt_process_details
;
[SADABS (Bruker, 2006) and XABS2 (Parkin <i>et al.</i>, 1995)]
;
_exptl_crystal_colour colourless
_exptl_crystal_density_diffrn 1.479
_exptl_crystal_density_method 'not measured'
_exptl_crystal_description needle
_exptl_crystal_F_000 392
_exptl_crystal_size_max 0.30
_exptl_crystal_size_mid 0.08
_exptl_crystal_size_min 0.06
_refine_diff_density_max 0.325
_refine_diff_density_min -0.330
_refine_ls_extinction_coef 0.0033(9)
_refine_ls_extinction_expression Fc^*^=kFc[1+0.001xFc^2^\l^3^/sin(2\q)]^-1/4^
_refine_ls_extinction_method 'SHELXL97 (Sheldrick, 2008)'
_refine_ls_goodness_of_fit_ref 1.235
_refine_ls_hydrogen_treatment constr
_refine_ls_matrix_type full
_refine_ls_number_parameters 128
_refine_ls_number_reflns 1518
_refine_ls_number_restraints 0
_refine_ls_restrained_S_all 1.235
_refine_ls_R_factor_all 0.0585
_refine_ls_R_factor_gt 0.0575
_refine_ls_shift/su_max 0.000
_refine_ls_shift/su_mean 0.000
_refine_ls_structure_factor_coef Fsqd
_refine_ls_weighting_details 'calc w = 1/[\s^2^(Fo^2^)+(0.0370P)^2^+1.8838P] where P=(Fo^2^+2Fc^2^)/3'
_refine_ls_weighting_scheme calc
_refine_ls_wR_factor_gt 0.1576
_refine_ls_wR_factor_ref 0.1581
_reflns_number_gt 1481
_reflns_number_total 1518
_reflns_threshold_expression I>2\s(I)
_cod_data_source_file yp3017.cif
_cod_data_source_block I
_cod_original_sg_symbol_H-M 'P 21/c'
_cod_database_code 2018696
_cod_database_fobs_code 2018696

loop_
_symmetry_equiv_pos_as_xyz
'x, y, z'
'-x, y+1/2, -z+1/2'
'-x, -y, -z'
'x, -y-1/2, z-1/2'

loop_
_atom_site_type_symbol
_atom_site_label
_atom_site_fract_x
_atom_site_fract_y
_atom_site_fract_z
_atom_site_U_iso_or_equiv
_atom_site_adp_type
_atom_site_calc_flag
_atom_site_refinement_flags
_atom_site_occupancy
_atom_site_symmetry_multiplicity
N N1 0.0782(5) 0.77152(13) 0.5558(3) 0.0227(6) Uani d . 1 1
H H1 -0.0529 0.7766 0.6173 0.027 Uiso calc R 1 1
N N2 0.7272(5) 0.56011(12) 0.4103(3) 0.0219(6) Uani d . 1 1
H H2A 0.7242 0.5163 0.4362 0.026 Uiso calc R 1 1
H H2B 0.8761 0.5800 0.3904 0.026 Uiso calc R 1 1
O O1 0.7253(4) 0.68365(10) 0.2684(2) 0.0221(5) Uani d . 1 1
O O2 0.2916(4) 0.57240(10) 0.4272(3) 0.0231(5) Uani d . 1 1
C C1 0.1826(5) 0.71168(15) 0.5181(3) 0.0195(6) Uani d . 1 1
H H1A 0.1282 0.6681 0.5546 0.023 Uiso calc R 1 1
C C2 0.2054(6) 0.82452(15) 0.4845(3) 0.0207(7) Uani d . 1 1
C C3 0.1592(6) 0.89462(16) 0.4918(4) 0.0274(7) Uani d . 1 1
H H3 0.0254 0.9129 0.5524 0.033 Uiso calc R 1 1
C C4 0.3164(6) 0.93666(16) 0.4069(4) 0.0297(8) Uani d . 1 1
H H4 0.2880 0.9850 0.4068 0.036 Uiso calc R 1 1
C C5 0.5163(6) 0.90938(16) 0.3211(4) 0.0270(7) Uani d . 1 1
H H5 0.6249 0.9396 0.2663 0.032 Uiso calc R 1 1
C C6 0.5597(6) 0.83963(15) 0.3143(4) 0.0225(7) Uani d . 1 1
H H6 0.6958 0.8218 0.2548 0.027 Uiso calc R 1 1
C C7 0.4006(5) 0.79562(15) 0.3960(3) 0.0186(6) Uani d . 1 1
C C8 0.3834(5) 0.72223(15) 0.4173(3) 0.0183(6) Uani d . 1 1
C C9 0.5462(5) 0.67120(15) 0.3542(3) 0.0185(6) Uani d . 1 1
C C10 0.5078(5) 0.59616(15) 0.4013(3) 0.0192(6) Uani d . 1 1

loop_
_atom_site_aniso_label
_atom_site_aniso_U_11
_atom_site_aniso_U_22
_atom_site_aniso_U_33
_atom_site_aniso_U_12
_atom_site_aniso_U_13
_atom_site_aniso_U_23
N1 0.0145(12) 0.0325(14) 0.0213(13) 0.0038(10) 0.0036(10) -0.0025(10)
N2 0.0094(11) 0.0211(13) 0.0356(15) -0.0008(9) 0.0044(10) 0.0028(10)
O1 0.0138(10) 0.0286(11) 0.0247(11) -0.0003(8) 0.0072(8) 0.0019(8)
O2 0.0120(10) 0.0239(11) 0.0335(12) -0.0002(8) 0.0037(8) 0.0031(9)
C1 0.0142(14) 0.0269(15) 0.0175(14) 0.0009(11) 0.0007(11) 0.0001(11)
C2 0.0155(14) 0.0276(16) 0.0186(15) 0.0018(11) -0.0028(11) -0.0035(11)
C3 0.0221(16) 0.0295(17) 0.0301(18) 0.0043(13) -0.0037(13) -0.0079(13)
C4 0.0274(17) 0.0231(16) 0.0375(19) 0.0039(13) -0.0071(14) -0.0030(13)
C5 0.0239(16) 0.0261(16) 0.0302(18) -0.0039(12) -0.0049(13) 0.0023(13)
C6 0.0167(15) 0.0268(16) 0.0237(16) -0.0012(12) -0.0016(12) 0.0005(12)
C7 0.0130(13) 0.0253(15) 0.0171(14) 0.0009(11) -0.0024(11) -0.0001(11)
C8 0.0124(13) 0.0229(14) 0.0195(14) 0.0015(11) 0.0011(11) -0.0003(11)
C9 0.0118(13) 0.0238(15) 0.0200(15) -0.0011(11) 0.0009(11) 0.0007(11)
C10 0.0128(14) 0.0245(15) 0.0206(15) -0.0003(11) 0.0028(11) -0.0010(11)

loop_
_atom_type_symbol
_atom_type_description
_atom_type_scat_dispersion_real
_atom_type_scat_dispersion_imag
_atom_type_scat_source
C C 0.0181 0.0091 'International Tables Vol C Tables 4.2.6.8 and 6.1.1.4'
H H 0.0000 0.0000 'International Tables Vol C Tables 4.2.6.8 and 6.1.1.4'
N N 0.0311 0.0180 'International Tables Vol C Tables 4.2.6.8 and 6.1.1.4'
O O 0.0492 0.0322 'International Tables Vol C Tables 4.2.6.8 and 6.1.1.4'

loop_
_geom_angle_atom_site_label_1
_geom_angle_atom_site_label_2
_geom_angle_atom_site_label_3
_geom_angle
_geom_angle_publ_flag
C1 N1 C2 110.0(2) ?
C1 N1 H1 125.0 ?
C2 N1 H1 125.0 ?
C10 N2 H2A 120.0 ?
C10 N2 H2B 120.0 ?
H2A N2 H2B 120.0 ?
N1 C1 C8 110.0(3) ?
N1 C1 H1A 125.0 ?
C8 C1 H1A 125.0 ?
N1 C2 C3 129.1(3) ?
N1 C2 C7 107.8(3) ?
C3 C2 C7 123.1(3) ?
C4 C3 C2 117.0(3) ?
C4 C3 H3 121.5 ?
C2 C3 H3 121.5 ?
C3 C4 C5 121.1(3) ?
C3 C4 H4 119.5 ?
C5 C4 H4 119.5 ?
C6 C5 C4 121.5(3) ?
C6 C5 H5 119.3 ?
C4 C5 H5 119.3 ?
C5 C6 C7 118.9(3) ?
C5 C6 H6 120.6 ?
C7 C6 H6 120.6 ?
C6 C7 C2 118.5(3) ?
C6 C7 C8 135.4(3) ?
C2 C7 C8 106.2(2) ?
C1 C8 C9 126.9(3) y
C1 C8 C7 106.0(2) ?
C9 C8 C7 127.0(3) ?
O1 C9 C8 124.1(3) y
O1 C9 C10 117.1(3) y
C8 C9 C10 118.7(2) ?
O2 C10 N2 124.1(3) y
O2 C10 C9 122.3(2) y
N2 C10 C9 113.5(2) y

loop_
_geom_bond_atom_site_label_1
_geom_bond_atom_site_label_2
_geom_bond_distance
_geom_bond_publ_flag
N1 C1 1.327(4) ?
N1 C2 1.378(4) ?
N1 H1 0.8800 ?
N2 C10 1.323(4) y
N2 H2A 0.8800 ?
N2 H2B 0.8800 ?
O1 C9 1.228(3) ?
O2 C10 1.232(3) y
C1 C8 1.391(4) ?
C1 H1A 0.9500 ?
C2 C3 1.385(4) ?
C2 C7 1.403(4) ?
C3 C4 1.379(5) ?
C3 H3 0.9500 ?
C4 C5 1.395(5) ?
C4 H4 0.9500 ?
C5 C6 1.376(4) ?
C5 H5 0.9500 ?
C6 C7 1.394(4) ?
C6 H6 0.9500 ?
C7 C8 1.441(4) ?
C8 C9 1.421(4) y
C9 C10 1.528(4) y

loop_
_geom_hbond_atom_site_label_D
_geom_hbond_atom_site_label_H
_geom_hbond_atom_site_label_A
_geom_hbond_site_symmetry_A
_geom_hbond_distance_DH
_geom_hbond_distance_HA
_geom_hbond_distance_DA
_geom_hbond_angle_DHA
N1 H1 O1 4_476 0.88 1.92 2.768(3) 160.2
N2 H2A O2 3_666 0.88 2.08 2.926(3) 160.5
N2 H2B O2 1_655 0.88 2.14 2.898(3) 144.0

loop_
_geom_torsion_atom_site_label_1
_geom_torsion_atom_site_label_2
_geom_torsion_atom_site_label_3
_geom_torsion_atom_site_label_4
_geom_torsion
_geom_torsion_publ_flag
C2 N1 C1 C8 -0.9(3) ?
C1 N1 C2 C3 179.8(3) ?
C1 N1 C2 C7 0.4(3) ?
N1 C2 C3 C4 -179.5(3) ?
C7 C2 C3 C4 -0.2(4) ?
C2 C3 C4 C5 -1.5(5) ?
C3 C4 C5 C6 1.9(5) ?
C4 C5 C6 C7 -0.4(5) ?
C5 C6 C7 C2 -1.2(4) ?
C5 C6 C7 C8 179.8(3) ?
N1 C2 C7 C6 -179.0(3) ?
C3 C2 C7 C6 1.5(4) ?
N1 C2 C7 C8 0.2(3) ?
C3 C2 C7 C8 -179.2(3) ?
N1 C1 C8 C9 178.3(3) ?
N1 C1 C8 C7 1.0(3) ?
C6 C7 C8 C1 178.4(3) ?
C2 C7 C8 C1 -0.7(3) ?
C6 C7 C8 C9 1.0(5) ?
C2 C7 C8 C9 -178.1(3) ?
C1 C8 C9 O1 -178.2(3) y
C7 C8 C9 O1 -1.3(5) ?
C1 C8 C9 C10 -1.4(4) ?
C7 C8 C9 C10 175.5(3) ?
O1 C9 C10 O2 -149.3(3) y
C8 C9 C10 O2 33.7(4) ?
O1 C9 C10 N2 30.4(4) ?
C8 C9 C10 N2 -146.6(3) ?

loop_
_cod_related_entry_id
_cod_related_entry_database
_cod_related_entry_code
1 ChemSpider 65982
